data_7016798
loop_
_publ_author_name
'Cross, Warren B.'
'Daly, Christopher G.'
'Boutadla, Youcef'
'Singh, Kuldip'

_publ_section_title
;
 Variable coordination of amine functionalised N-heterocyclic carbene
 ligands to Ru, Rh and Ir: C-H and N-H activation and catalytic
 transfer hydrogenation.
;
_journal_issue 38
_journal_name_full 'Dalton transactions (Cambridge, England : 2003)'
_journal_page_first 9722
_journal_page_last 9730
_journal_paper_doi 10.1039/c1dt10753d
_journal_volume 40
_journal_year 2011
_chemical_formula_moiety 'C34 H45 I Ir N3'
_chemical_formula_sum 'C34 H45 I Ir N3'
_chemical_formula_weight 814.83
_chemical_name_common 'Cp*Ir(C,C)I (4)'
_chemical_name_systematic
;
?
;
_space_group_IT_number 14
_symmetry_cell_setting monoclinic
_symmetry_space_group_name_Hall '-P 2ybc'
_symmetry_space_group_name_H-M 'P 1 21/c 1'
_atom_sites_solution_hydrogens geom
_atom_sites_solution_primary direct
_atom_sites_solution_secondary difmap
_audit_creation_method SHELXL-97
_cell_angle_alpha 90.00
_cell_angle_beta 95.654(5)
_cell_angle_gamma 90.00
_cell_formula_units_Z 4
_cell_length_a 13.219(4)
_cell_length_b 8.444(3)
_cell_length_c 29.021(9)
_cell_measurement_reflns_used 972
_cell_measurement_temperature 150(2)
_cell_measurement_theta_max 24.662
_cell_measurement_theta_min 2.513
_cell_volume 3223.6(18)
_computing_cell_refinement 'Bruker SMART'
_computing_data_collection 'Bruker SMART'
_computing_data_reduction 'Bruker SHELXTL'
_computing_molecular_graphics 'Bruker SHELXTL'
_computing_publication_material 'Bruker SHELXTL'
_computing_structure_refinement 'SHELXL-97 (Sheldrick, 1997)'
_computing_structure_solution 'SHELXS-97 (Sheldrick, 1990)'
_diffrn_ambient_temperature 150(2)
_diffrn_measured_fraction_theta_full 0.999
_diffrn_measured_fraction_theta_max 0.999
_diffrn_measurement_device_type 'Bruker Apex 2000 CCD area detector'
_diffrn_measurement_method 'phi and omega scans'
_diffrn_radiation_monochromator graphite
_diffrn_radiation_source 'fine-focus sealed tube'
_diffrn_radiation_type MoK\a
_diffrn_radiation_wavelength 0.71073
_diffrn_reflns_av_R_equivalents 0.0652
_diffrn_reflns_av_sigmaI/netI 0.0590
_diffrn_reflns_limit_h_max 16
_diffrn_reflns_limit_h_min -16
_diffrn_reflns_limit_k_max 10
_diffrn_reflns_limit_k_min -10
_diffrn_reflns_limit_l_max 35
_diffrn_reflns_limit_l_min -35
_diffrn_reflns_number 24406
_diffrn_reflns_theta_full 26.00
_diffrn_reflns_theta_max 26.00
_diffrn_reflns_theta_min 1.55
_exptl_absorpt_coefficient_mu 5.126
_exptl_absorpt_correction_T_max 0.831
_exptl_absorpt_correction_T_min 0.587
_exptl_absorpt_correction_type empirical
_exptl_absorpt_process_details
;
absorption correction based on 12443 reflections(SADABS);Rint 0.1247 before
correction and 0.0411 after.
;
_exptl_crystal_colour yellow
_exptl_crystal_density_diffrn 1.679
_exptl_crystal_density_method 'not measured'
_exptl_crystal_description block
_exptl_crystal_F_000 1600
_exptl_crystal_size_max 0.23
_exptl_crystal_size_mid 0.19
_exptl_crystal_size_min 0.13
_refine_diff_density_max 2.542
_refine_diff_density_min -2.850
_refine_diff_density_rms 0.218
_refine_ls_extinction_method none
_refine_ls_goodness_of_fit_ref 1.049
_refine_ls_hydrogen_treatment constr
_refine_ls_matrix_type full
_refine_ls_number_parameters 363
_refine_ls_number_reflns 6341
_refine_ls_number_restraints 0
_refine_ls_restrained_S_all 1.049
_refine_ls_R_factor_all 0.0615
_refine_ls_R_factor_gt 0.0487
_refine_ls_shift/su_max 0.003
_refine_ls_shift/su_mean 0.000
_refine_ls_structure_factor_coef Fsqd
_refine_ls_weighting_details 'calc w=1/[\s^2^(Fo^2^)+(0.0777P)^2^+4.6714P] where P=(Fo^2^+2Fc^2^)/3'
_refine_ls_weighting_scheme calc
_refine_ls_wR_factor_gt 0.1305
_refine_ls_wR_factor_ref 0.1370
_reflns_number_gt 5231
_reflns_number_total 6341
_reflns_threshold_expression >2sigma(I)
_cod_data_source_file c1dt10753d.txt
_cod_data_source_block 10110
_cod_depositor_comments
;
The following automatic conversions were performed:

'_symmetry_cell_setting' value 'Monoclinic' changed to 'monoclinic'
according to /home/saulius/struct/CIF-dictionaries/cif_core.dic
dictionary named 'cif_core.dic' version 2.4.1 from 2010-06-29.

Automatic conversion script
Id: cif_fix_values 1715 2011-07-08 13:25:40Z adriana 
;
_cod_original_cell_volume 3223.7(16)
_cod_original_sg_symbol_H-M P2(1)/c
_cod_database_code 7016798

loop_
_symmetry_equiv_pos_as_xyz
'x, y, z'
'-x, y+1/2, -z+1/2'
'-x, -y, -z'
'x, -y-1/2, z-1/2'

loop_
_atom_site_label
_atom_site_type_symbol
_atom_site_fract_x
_atom_site_fract_y
_atom_site_fract_z
_atom_site_U_iso_or_equiv
_atom_site_adp_type
_atom_site_occupancy
_atom_site_symmetry_multiplicity
_atom_site_calc_flag
_atom_site_refinement_flags
Ir1 Ir 0.32155(2) 0.26045(3) 0.077853(10) 0.01817(12) Uani 1 1 d .
I1 I 0.44298(5) 0.48574(7) 0.11697(2) 0.04121(19) Uani 1 1 d .
N1 N 0.0050(5) 0.5019(8) 0.1555(2) 0.0281(15) Uani 1 1 d .
H1 H 0.0006 0.4242 0.1647 0.034 Uiso 1 1 d R
N2 N 0.1941(5) 0.3321(7) 0.1510(2) 0.0204(13) Uani 1 1 d .
N3 N 0.3056(5) 0.1669(8) 0.1806(2) 0.0263(15) Uani 1 1 d .
C1 C 0.2745(6) 0.2394(8) 0.1402(3) 0.0220(17) Uani 1 1 d .
C2 C 0.1815(6) 0.3212(10) 0.1979(3) 0.0283(18) Uani 1 1 d .
H2 H 0.1335 0.3771 0.2140 0.034 Uiso 1 1 calc R
C3 C 0.2501(7) 0.2172(11) 0.2158(3) 0.033(2) Uani 1 1 d .
H3 H 0.2592 0.1836 0.2472 0.040 Uiso 1 1 calc R
C4 C 0.1505(6) 0.4261(8) 0.1143(3) 0.0201(16) Uani 1 1 d .
C5 C 0.2035(5) 0.4183(8) 0.0746(3) 0.0194(16) Uani 1 1 d .
C6 C 0.1691(6) 0.5126(8) 0.0382(2) 0.0211(16) Uani 1 1 d .
H6 H 0.2060 0.5166 0.0118 0.025 Uiso 1 1 calc R
C7 C 0.0791(6) 0.6053(9) 0.0390(3) 0.0266(18) Uani 1 1 d .
H7 H 0.0560 0.6684 0.0130 0.032 Uiso 1 1 calc R
C8 C 0.0261(6) 0.6034(9) 0.0771(3) 0.0252(17) Uani 1 1 d .
H8 H -0.0342 0.6646 0.0771 0.030 Uiso 1 1 calc R
C9 C 0.0592(5) 0.5131(9) 0.1158(3) 0.0227(16) Uani 1 1 d .
C10 C 0.3931(7) 0.0567(11) 0.1872(3) 0.036(2) Uani 1 1 d .
H10 H 0.4179 0.0388 0.1562 0.043 Uiso 1 1 calc R
C11 C 0.4791(8) 0.1307(15) 0.2179(4) 0.059(3) Uani 1 1 d .
H11A H 0.4941 0.2359 0.2061 0.089 Uiso 1 1 calc R
H11B H 0.5397 0.0637 0.2182 0.089 Uiso 1 1 calc R
H11C H 0.4594 0.1406 0.2495 0.089 Uiso 1 1 calc R
C12 C 0.3584(9) -0.1032(12) 0.2046(4) 0.058(3) Uani 1 1 d .
H12A H 0.3433 -0.0929 0.2369 0.087 Uiso 1 1 calc R
H12B H 0.4125 -0.1816 0.2027 0.087 Uiso 1 1 calc R
H12C H 0.2971 -0.1377 0.1855 0.087 Uiso 1 1 calc R
C13 C -0.0853(6) 0.5909(9) 0.1578(3) 0.0229(17) Uani 1 1 d .
C14 C -0.1816(6) 0.5154(9) 0.1550(3) 0.0238(17) Uani 1 1 d .
C15 C -0.2659(6) 0.6089(9) 0.1583(3) 0.0256(17) Uani 1 1 d .
H15 H -0.3310 0.5602 0.1564 0.031 Uiso 1 1 calc R
C16 C -0.2593(7) 0.7714(9) 0.1644(3) 0.031(2) Uani 1 1 d .
H16 H -0.3187 0.8337 0.1659 0.037 Uiso 1 1 calc R
C17 C -0.1655(6) 0.8395(10) 0.1681(3) 0.0282(18) Uani 1 1 d .
H17 H -0.1604 0.9508 0.1727 0.034 Uiso 1 1 calc R
C18 C -0.0778(7) 0.7536(9) 0.1656(3) 0.0282(19) Uani 1 1 d .
C19 C 0.0269(6) 0.8349(10) 0.1736(3) 0.032(2) Uani 1 1 d .
H19 H 0.0796 0.7579 0.1652 0.038 Uiso 1 1 calc R
C20 C 0.0490(8) 0.8747(13) 0.2246(3) 0.049(3) Uani 1 1 d .
H20A H -0.0095 0.9299 0.2354 0.074 Uiso 1 1 calc R
H20B H 0.1091 0.9431 0.2290 0.074 Uiso 1 1 calc R
H20C H 0.0617 0.7769 0.2424 0.074 Uiso 1 1 calc R
C21 C 0.0322(8) 0.9813(12) 0.1428(4) 0.049(3) Uani 1 1 d .
H21A H 0.0150 0.9514 0.1103 0.074 Uiso 1 1 calc R
H21B H 0.1012 1.0252 0.1467 0.074 Uiso 1 1 calc R
H21C H -0.0162 1.0610 0.1516 0.074 Uiso 1 1 calc R
C22 C -0.1905(6) 0.3381(10) 0.1467(3) 0.0298(19) Uani 1 1 d .
H22 H -0.1302 0.2877 0.1644 0.036 Uiso 1 1 calc R
C23 C -0.1853(9) 0.2983(12) 0.0963(4) 0.048(3) Uani 1 1 d .
H23A H -0.1828 0.1831 0.0926 0.073 Uiso 1 1 calc R
H23B H -0.1240 0.3457 0.0856 0.073 Uiso 1 1 calc R
H23C H -0.2455 0.3404 0.0780 0.073 Uiso 1 1 calc R
C24 C -0.2834(8) 0.2657(10) 0.1640(4) 0.046(3) Uani 1 1 d .
H24A H -0.2831 0.2860 0.1973 0.070 Uiso 1 1 calc R
H24B H -0.2833 0.1512 0.1585 0.070 Uiso 1 1 calc R
H24C H -0.3444 0.3127 0.1475 0.070 Uiso 1 1 calc R
C25 C 0.4317(6) 0.1901(9) 0.0257(3) 0.0257(17) Uani 1 1 d .
C26 C 0.3322(7) 0.2147(10) 0.0020(3) 0.0292(19) Uani 1 1 d .
C27 C 0.2638(6) 0.1063(9) 0.0215(3) 0.0272(18) Uani 1 1 d .
C28 C 0.3231(6) 0.0114(8) 0.0559(3) 0.0242(17) Uani 1 1 d .
C29 C 0.4269(6) 0.0658(9) 0.0582(3) 0.0238(17) Uani 1 1 d .
C30 C 0.5266(7) 0.2760(10) 0.0160(3) 0.036(2) Uani 1 1 d .
H30A H 0.5608 0.3173 0.0450 0.055 Uiso 1 1 calc R
H30B H 0.5089 0.3641 -0.0053 0.055 Uiso 1 1 calc R
H30C H 0.5721 0.2029 0.0019 0.055 Uiso 1 1 calc R
C31 C 0.3084(8) 0.3190(12) -0.0392(3) 0.046(3) Uani 1 1 d .
H31A H 0.3178 0.2594 -0.0675 0.069 Uiso 1 1 calc R
H31B H 0.3539 0.4108 -0.0370 0.069 Uiso 1 1 calc R
H31C H 0.2377 0.3551 -0.0403 0.069 Uiso 1 1 calc R
C32 C 0.1561(7) 0.0829(12) 0.0043(4) 0.047(3) Uani 1 1 d .
H32A H 0.1282 0.1820 -0.0092 0.070 Uiso 1 1 calc R
H32B H 0.1177 0.0512 0.0300 0.070 Uiso 1 1 calc R
H32C H 0.1508 -0.0001 -0.0194 0.070 Uiso 1 1 calc R
C33 C 0.2867(7) -0.1310(10) 0.0802(3) 0.040(2) Uani 1 1 d .
H33A H 0.3148 -0.2269 0.0673 0.060 Uiso 1 1 calc R
H33B H 0.2123 -0.1352 0.0758 0.060 Uiso 1 1 calc R
H33C H 0.3092 -0.1240 0.1133 0.060 Uiso 1 1 calc R
C34 C 0.5192(6) -0.0085(10) 0.0843(3) 0.0320(19) Uani 1 1 d .
H34A H 0.5703 -0.0304 0.0629 0.048 Uiso 1 1 calc R
H34B H 0.4996 -0.1078 0.0985 0.048 Uiso 1 1 calc R
H34C H 0.5476 0.0643 0.1085 0.048 Uiso 1 1 calc R

loop_
_atom_site_aniso_label
_atom_site_aniso_U_11
_atom_site_aniso_U_22
_atom_site_aniso_U_33
_atom_site_aniso_U_23
_atom_site_aniso_U_13
_atom_site_aniso_U_12
Ir1 0.01804(17) 0.01778(17) 0.01883(18) -0.00172(11) 0.00253(12) 0.00238(11)
I1 0.0364(3) 0.0381(4) 0.0488(4) -0.0035(3) 0.0028(3) -0.0033(3)
N1 0.029(4) 0.026(4) 0.032(4) 0.005(3) 0.012(3) 0.003(3)
N2 0.018(3) 0.024(3) 0.020(3) -0.003(3) 0.005(3) 0.001(3)
N3 0.027(4) 0.032(4) 0.021(4) -0.001(3) 0.004(3) 0.006(3)
C1 0.018(4) 0.023(4) 0.025(4) -0.006(3) 0.000(3) 0.001(3)
C2 0.025(4) 0.040(5) 0.021(4) -0.002(4) 0.008(3) 0.005(4)
C3 0.030(5) 0.045(5) 0.024(4) 0.002(4) 0.004(4) -0.001(4)
C4 0.021(4) 0.020(4) 0.019(4) -0.002(3) 0.001(3) -0.001(3)
C5 0.015(4) 0.018(4) 0.025(4) -0.005(3) -0.001(3) 0.001(3)
C6 0.029(4) 0.021(4) 0.014(4) 0.000(3) 0.006(3) 0.009(3)
C7 0.023(4) 0.024(4) 0.031(5) 0.002(3) -0.008(4) 0.005(3)
C8 0.020(4) 0.027(4) 0.029(4) -0.002(3) -0.001(3) 0.004(3)
C9 0.012(3) 0.027(4) 0.028(4) -0.008(3) 0.001(3) -0.001(3)
C10 0.034(5) 0.045(5) 0.029(5) 0.011(4) 0.005(4) 0.010(4)
C11 0.035(6) 0.097(9) 0.045(7) 0.016(6) 0.001(5) 0.017(6)
C12 0.074(8) 0.053(7) 0.050(7) 0.024(5) 0.024(6) 0.027(6)
C13 0.024(4) 0.023(4) 0.024(4) -0.002(3) 0.012(3) 0.003(3)
C14 0.025(4) 0.026(4) 0.021(4) 0.002(3) 0.003(3) 0.004(3)
C15 0.021(4) 0.032(4) 0.024(4) -0.007(3) 0.002(3) -0.004(3)
C16 0.033(5) 0.028(4) 0.033(5) 0.002(4) 0.013(4) 0.010(4)
C17 0.029(4) 0.025(4) 0.031(5) -0.004(3) 0.005(4) 0.007(3)
C18 0.029(5) 0.028(4) 0.029(5) -0.003(3) 0.012(4) -0.006(3)
C19 0.025(4) 0.025(4) 0.046(5) -0.007(4) 0.007(4) 0.000(4)
C20 0.047(6) 0.057(7) 0.045(6) -0.006(5) 0.010(5) -0.022(5)
C21 0.044(6) 0.049(6) 0.058(7) 0.004(5) 0.021(5) -0.007(5)
C22 0.026(4) 0.029(4) 0.036(5) -0.004(4) 0.009(4) -0.001(4)
C23 0.063(7) 0.035(5) 0.046(6) -0.008(5) -0.003(5) 0.001(5)
C24 0.039(6) 0.034(5) 0.069(8) -0.003(5) 0.015(5) -0.011(4)
C25 0.031(4) 0.022(4) 0.026(4) -0.005(3) 0.011(4) 0.008(3)
C26 0.037(5) 0.032(4) 0.019(4) -0.005(3) 0.004(4) 0.010(4)
C27 0.027(4) 0.028(4) 0.026(4) -0.015(3) -0.003(4) 0.002(3)
C28 0.026(4) 0.012(3) 0.034(4) -0.014(3) -0.001(3) 0.003(3)
C29 0.025(4) 0.026(4) 0.021(4) -0.007(3) 0.003(3) 0.005(3)
C30 0.032(5) 0.039(5) 0.041(5) -0.008(4) 0.018(4) 0.008(4)
C31 0.066(7) 0.051(6) 0.023(5) 0.003(4) 0.013(5) 0.029(5)
C32 0.027(5) 0.053(6) 0.058(7) -0.024(5) -0.005(5) 0.001(4)
C33 0.044(5) 0.028(5) 0.050(6) -0.011(4) 0.009(5) -0.014(4)
C34 0.029(4) 0.030(4) 0.036(5) 0.000(4) -0.003(4) 0.012(4)

loop_
_atom_type_symbol
_atom_type_description
_atom_type_scat_dispersion_real
_atom_type_scat_dispersion_imag
_atom_type_scat_source
C C 0.0033 0.0016 'International Tables Vol C Tables 4.2.6.8 and 6.1.1.4'
H H 0.0000 0.0000 'International Tables Vol C Tables 4.2.6.8 and 6.1.1.4'
N N 0.0061 0.0033 'International Tables Vol C Tables 4.2.6.8 and 6.1.1.4'
Ir Ir -1.4442 7.9887 'International Tables Vol C Tables 4.2.6.8 and 6.1.1.4'
I I -0.4742 1.8119 'International Tables Vol C Tables 4.2.6.8 and 6.1.1.4'

loop_
_geom_angle_atom_site_label_1
_geom_angle_atom_site_label_2
_geom_angle_atom_site_label_3
_geom_angle
C1 Ir1 C5 78.1(3)
C1 Ir1 C27 121.1(3)
C5 Ir1 C27 98.4(3)
C1 Ir1 C28 101.0(3)
C5 Ir1 C28 129.7(3)
C27 Ir1 C28 38.8(3)
C1 Ir1 C26 159.0(3)
C5 Ir1 C26 100.8(3)
C27 Ir1 C26 38.0(3)
C28 Ir1 C26 63.2(3)
C1 Ir1 C29 115.0(3)
C5 Ir1 C29 161.2(3)
C27 Ir1 C29 63.5(3)
C28 Ir1 C29 37.7(3)
C26 Ir1 C29 62.0(3)
C1 Ir1 C25 149.6(3)
C5 Ir1 C25 132.3(3)
C27 Ir1 C25 62.8(3)
C28 Ir1 C25 62.2(3)
C26 Ir1 C25 37.0(3)
C29 Ir1 C25 36.3(3)
C1 Ir1 I1 84.6(2)
C5 Ir1 I1 88.8(2)
C27 Ir1 I1 154.2(2)
C28 Ir1 I1 141.5(2)
C26 Ir1 I1 116.4(2)
C29 Ir1 I1 105.4(2)
C25 Ir1 I1 94.1(2)
C13 N1 C9 119.8(6)
C13 N1 H1 111.8
C9 N1 H1 115.5
C1 N2 C2 110.7(6)
C1 N2 C4 114.7(6)
C2 N2 C4 134.3(6)
C1 N3 C3 111.3(7)
C1 N3 C10 124.3(7)
C3 N3 C10 124.2(7)
N3 C1 N2 103.6(7)
N3 C1 Ir1 137.6(6)
N2 C1 Ir1 118.3(6)
C3 C2 N2 106.5(7)
C3 C2 H2 126.7
N2 C2 H2 126.7
C2 C3 N3 107.7(8)
C2 C3 H3 126.1
N3 C3 H3 126.1
N2 C4 C5 113.2(6)
N2 C4 C9 123.8(7)
C5 C4 C9 122.9(7)
C6 C5 C4 116.9(6)
C6 C5 Ir1 127.5(6)
C4 C5 Ir1 115.6(5)
C5 C6 C7 121.5(7)
C5 C6 H6 119.2
C7 C6 H6 119.2
C8 C7 C6 120.1(7)
C8 C7 H7 119.9
C6 C7 H7 119.9
C7 C8 C9 121.0(7)
C7 C8 H8 119.5
C9 C8 H8 119.5
C8 C9 N1 123.3(7)
C8 C9 C4 117.3(7)
N1 C9 C4 119.4(7)
N3 C10 C11 110.5(8)
N3 C10 C12 109.9(7)
C11 C10 C12 113.8(8)
N3 C10 H10 107.5
C11 C10 H10 107.5
C12 C10 H10 107.5
C10 C11 H11A 109.5
C10 C11 H11B 109.5
H11A C11 H11B 109.5
C10 C11 H11C 109.5
H11A C11 H11C 109.5
H11B C11 H11C 109.5
C10 C12 H12A 109.5
C10 C12 H12B 109.5
H12A C12 H12B 109.5
C10 C12 H12C 109.5
H12A C12 H12C 109.5
H12B C12 H12C 109.5
C18 C13 N1 118.9(7)
C18 C13 C14 120.1(7)
N1 C13 C14 120.9(7)
C15 C14 C13 117.8(7)
C15 C14 C22 121.7(7)
C13 C14 C22 120.5(7)
C14 C15 C16 122.4(8)
C14 C15 H15 118.8
C16 C15 H15 118.8
C17 C16 C15 118.3(8)
C17 C16 H16 120.8
C15 C16 H16 120.8
C16 C17 C18 122.6(8)
C16 C17 H17 118.7
C18 C17 H17 118.7
C17 C18 C13 118.8(8)
C17 C18 C19 120.4(7)
C13 C18 C19 120.7(7)
C20 C19 C21 112.0(8)
C20 C19 C18 109.1(7)
C21 C19 C18 111.4(8)
C20 C19 H19 108.1
C21 C19 H19 108.1
C18 C19 H19 108.1
C19 C20 H20A 109.5
C19 C20 H20B 109.5
H20A C20 H20B 109.5
C19 C20 H20C 109.5
H20A C20 H20C 109.5
H20B C20 H20C 109.5
C19 C21 H21A 109.5
C19 C21 H21B 109.5
H21A C21 H21B 109.5
C19 C21 H21C 109.5
H21A C21 H21C 109.5
H21B C21 H21C 109.5
C24 C22 C23 110.5(8)
C24 C22 C14 113.7(7)
C23 C22 C14 111.2(7)
C24 C22 H22 107.0
C23 C22 H22 107.0
C14 C22 H22 107.0
C22 C23 H23A 109.5
C22 C23 H23B 109.5
H23A C23 H23B 109.5
C22 C23 H23C 109.5
H23A C23 H23C 109.5
H23B C23 H23C 109.5
C22 C24 H24A 109.5
C22 C24 H24B 109.5
H24A C24 H24B 109.5
C22 C24 H24C 109.5
H24A C24 H24C 109.5
H24B C24 H24C 109.5
C29 C25 C26 109.0(7)
C29 C25 C30 125.2(8)
C26 C25 C30 125.7(8)
C29 C25 Ir1 71.2(4)
C26 C25 Ir1 70.5(4)
C30 C25 Ir1 126.9(6)
C25 C26 C27 107.5(7)
C25 C26 C31 125.4(8)
C27 C26 C31 126.7(9)
C25 C26 Ir1 72.5(5)
C27 C26 Ir1 67.9(4)
C31 C26 Ir1 130.8(6)
C26 C27 C28 107.7(7)
C26 C27 C32 125.1(8)
C28 C27 C32 126.7(8)
C26 C27 Ir1 74.2(5)
C28 C27 Ir1 71.7(4)
C32 C27 Ir1 126.3(6)
C29 C28 C27 107.6(7)
C29 C28 C33 125.7(7)
C27 C28 C33 126.3(7)
C29 C28 Ir1 73.6(4)
C27 C28 Ir1 69.5(4)
C33 C28 Ir1 128.3(6)
C25 C29 C28 108.1(7)
C25 C29 C34 123.8(7)
C28 C29 C34 127.5(7)
C25 C29 Ir1 72.4(4)
C28 C29 Ir1 68.7(4)
C34 C29 Ir1 131.5(5)
C25 C30 H30A 109.5
C25 C30 H30B 109.5
H30A C30 H30B 109.5
C25 C30 H30C 109.5
H30A C30 H30C 109.5
H30B C30 H30C 109.5
C26 C31 H31A 109.5
C26 C31 H31B 109.5
H31A C31 H31B 109.5
C26 C31 H31C 109.5
H31A C31 H31C 109.5
H31B C31 H31C 109.5
C27 C32 H32A 109.5
C27 C32 H32B 109.5
H32A C32 H32B 109.5
C27 C32 H32C 109.5
H32A C32 H32C 109.5
H32B C32 H32C 109.5
C28 C33 H33A 109.5
C28 C33 H33B 109.5
H33A C33 H33B 109.5
C28 C33 H33C 109.5
H33A C33 H33C 109.5
H33B C33 H33C 109.5
C29 C34 H34A 109.5
C29 C34 H34B 109.5
H34A C34 H34B 109.5
C29 C34 H34C 109.5
H34A C34 H34C 109.5
H34B C34 H34C 109.5

loop_
_geom_bond_atom_site_label_1
_geom_bond_atom_site_label_2
_geom_bond_distance
Ir1 C1 1.978(8)
Ir1 C5 2.048(7)
Ir1 C27 2.169(7)
Ir1 C28 2.198(7)
Ir1 C26 2.253(8)
Ir1 C29 2.264(7)
Ir1 C25 2.280(7)
Ir1 I1 2.6693(8)
N1 C13 1.417(9)
N1 C9 1.418(10)
N1 H1 0.7123
N2 C1 1.380(9)
N2 C2 1.391(10)
N2 C4 1.404(9)
N3 C1 1.351(10)
N3 C3 1.382(10)
N3 C10 1.482(10)
C2 C3 1.331(12)
C2 H2 0.9500
C3 H3 0.9500
C4 C5 1.408(10)
C4 C9 1.418(10)
C5 C6 1.365(10)
C6 C7 1.426(10)
C6 H6 0.9500
C7 C8 1.366(11)
C7 H7 0.9500
C8 C9 1.394(11)
C8 H8 0.9500
C10 C11 1.509(14)
C10 C12 1.529(13)
C10 H10 1.0000
C11 H11A 0.9800
C11 H11B 0.9800
C11 H11C 0.9800
C12 H12A 0.9800
C12 H12B 0.9800
C12 H12C 0.9800
C13 C18 1.395(10)
C13 C14 1.419(11)
C14 C15 1.377(10)
C14 C22 1.519(11)
C15 C16 1.385(11)
C15 H15 0.9500
C16 C17 1.361(12)
C16 H16 0.9500
C17 C18 1.376(11)
C17 H17 0.9500
C18 C19 1.542(11)
C19 C20 1.520(13)
C19 C21 1.531(13)
C19 H19 1.0000
C20 H20A 0.9800
C20 H20B 0.9800
C20 H20C 0.9800
C21 H21A 0.9800
C21 H21B 0.9800
C21 H21C 0.9800
C22 C24 1.501(12)
C22 C23 1.510(13)
C22 H22 1.0000
C23 H23A 0.9800
C23 H23B 0.9800
C23 H23C 0.9800
C24 H24A 0.9800
C24 H24B 0.9800
C24 H24C 0.9800
C25 C29 1.417(11)
C25 C26 1.438(12)
C25 C30 1.499(12)
C26 C27 1.441(12)
C26 C31 1.494(12)
C27 C28 1.450(11)
C27 C32 1.475(11)
C28 C29 1.443(11)
C28 C33 1.496(11)
C29 C34 1.508(11)
C30 H30A 0.9800
C30 H30B 0.9800
C30 H30C 0.9800
C31 H31A 0.9800
C31 H31B 0.9800
C31 H31C 0.9800
C32 H32A 0.9800
C32 H32B 0.9800
C32 H32C 0.9800
C33 H33A 0.9800
C33 H33B 0.9800
C33 H33C 0.9800
C34 H34A 0.9800
C34 H34B 0.9800
C34 H34C 0.9800

loop_
_geom_torsion_atom_site_label_1
_geom_torsion_atom_site_label_2
_geom_torsion_atom_site_label_3
_geom_torsion_atom_site_label_4
_geom_torsion
C3 N3 C1 N2 -2.6(9)
C10 N3 C1 N2 -178.2(7)
C3 N3 C1 Ir1 169.4(7)
C10 N3 C1 Ir1 -6.3(13)
C2 N2 C1 N3 3.3(8)
C4 N2 C1 N3 177.5(6)
C2 N2 C1 Ir1 -170.5(5)
C4 N2 C1 Ir1 3.6(8)
C5 Ir1 C1 N3 -171.8(9)
C27 Ir1 C1 N3 95.5(9)
C28 Ir1 C1 N3 59.6(9)
C26 Ir1 C1 N3 99.1(11)
C29 Ir1 C1 N3 22.6(9)
C25 Ir1 C1 N3 7.0(12)
I1 Ir1 C1 N3 -81.8(8)
C5 Ir1 C1 N2 -0.7(6)
C27 Ir1 C1 N2 -93.4(6)
C28 Ir1 C1 N2 -129.3(6)
C26 Ir1 C1 N2 -89.9(10)
C29 Ir1 C1 N2 -166.3(5)
C25 Ir1 C1 N2 178.0(5)
I1 Ir1 C1 N2 89.2(5)
C1 N2 C2 C3 -2.8(9)
C4 N2 C2 C3 -175.4(8)
N2 C2 C3 N3 1.2(10)
C1 N3 C3 C2 0.9(10)
C10 N3 C3 C2 176.6(8)
C1 N2 C4 C5 -5.5(9)
C2 N2 C4 C5 166.9(8)
C1 N2 C4 C9 171.0(7)
C2 N2 C4 C9 -16.6(13)
N2 C4 C5 C6 -176.7(6)
C9 C4 C5 C6 6.8(11)
N2 C4 C5 Ir1 5.0(8)
C9 C4 C5 Ir1 -171.5(6)
C1 Ir1 C5 C6 179.5(7)
C27 Ir1 C5 C6 -60.3(7)
C28 Ir1 C5 C6 -86.0(7)
C26 Ir1 C5 C6 -21.9(7)
C29 Ir1 C5 C6 -44.8(13)
C25 Ir1 C5 C6 0.4(9)
I1 Ir1 C5 C6 94.8(7)
C1 Ir1 C5 C4 -2.4(5)
C27 Ir1 C5 C4 117.8(6)
C28 Ir1 C5 C4 92.1(6)
C26 Ir1 C5 C4 156.2(6)
C29 Ir1 C5 C4 133.3(8)
C25 Ir1 C5 C4 178.5(5)
I1 Ir1 C5 C4 -87.1(5)
C4 C5 C6 C7 -4.8(11)
Ir1 C5 C6 C7 173.3(6)
C5 C6 C7 C8 1.2(12)
C6 C7 C8 C9 0.7(12)
C7 C8 C9 N1 -177.4(7)
C7 C8 C9 C4 1.1(11)
C13 N1 C9 C8 -2.9(11)
C13 N1 C9 C4 178.7(7)
N2 C4 C9 C8 178.9(7)
C5 C4 C9 C8 -4.9(11)
N2 C4 C9 N1 -2.6(11)
C5 C4 C9 N1 173.6(7)
C1 N3 C10 C11 110.9(9)
C3 N3 C10 C11 -64.3(11)
C1 N3 C10 C12 -122.7(9)
C3 N3 C10 C12 62.2(11)
C9 N1 C13 C18 -74.1(10)
C9 N1 C13 C14 109.6(8)
C18 C13 C14 C15 2.5(12)
N1 C13 C14 C15 178.9(7)
C18 C13 C14 C22 -179.7(8)
N1 C13 C14 C22 -3.4(11)
C13 C14 C15 C16 -0.2(12)
C22 C14 C15 C16 -177.9(8)
C14 C15 C16 C17 -1.4(13)
C15 C16 C17 C18 0.8(13)
C16 C17 C18 C13 1.5(13)
C16 C17 C18 C19 -175.7(8)
N1 C13 C18 C17 -179.6(7)
C14 C13 C18 C17 -3.2(12)
N1 C13 C18 C19 -2.4(12)
C14 C13 C18 C19 174.0(8)
C17 C18 C19 C20 71.9(11)
C13 C18 C19 C20 -105.2(9)
C17 C18 C19 C21 -52.2(11)
C13 C18 C19 C21 130.7(9)
C15 C14 C22 C24 -26.8(12)
C13 C14 C22 C24 155.5(8)
C15 C14 C22 C23 98.7(9)
C13 C14 C22 C23 -78.9(10)
C1 Ir1 C25 C29 24.4(8)
C5 Ir1 C25 C29 -157.3(4)
C27 Ir1 C25 C29 -81.4(5)
C28 Ir1 C25 C29 -37.5(5)
C26 Ir1 C25 C29 -119.1(7)
I1 Ir1 C25 C29 110.6(4)
C1 Ir1 C25 C26 143.5(6)
C5 Ir1 C25 C26 -38.2(6)
C27 Ir1 C25 C26 37.7(5)
C28 Ir1 C25 C26 81.6(5)
C29 Ir1 C25 C26 119.1(7)
I1 Ir1 C25 C26 -130.3(5)
C1 Ir1 C25 C30 -96.0(9)
C5 Ir1 C25 C30 82.3(8)
C27 Ir1 C25 C30 158.1(8)
C28 Ir1 C25 C30 -157.9(8)
C26 Ir1 C25 C30 120.5(9)
C29 Ir1 C25 C30 -120.4(10)
I1 Ir1 C25 C30 -9.8(7)
C29 C25 C26 C27 2.0(9)
C30 C25 C26 C27 178.9(7)
Ir1 C25 C26 C27 -59.1(5)
C29 C25 C26 C31 -170.9(8)
C30 C25 C26 C31 6.1(13)
Ir1 C25 C26 C31 128.0(8)
C29 C25 C26 Ir1 61.1(5)
C30 C25 C26 Ir1 -121.9(8)
C1 Ir1 C26 C25 -122.8(9)
C5 Ir1 C26 C25 152.3(5)
C27 Ir1 C26 C25 -117.9(7)
C28 Ir1 C26 C25 -78.6(5)
C29 Ir1 C26 C25 -35.9(5)
I1 Ir1 C26 C25 58.2(5)
C1 Ir1 C26 C27 -4.9(11)
C5 Ir1 C26 C27 -89.8(5)
C28 Ir1 C26 C27 39.4(5)
C29 Ir1 C26 C27 82.0(5)
C25 Ir1 C26 C27 117.9(7)
I1 Ir1 C26 C27 176.1(4)
C1 Ir1 C26 C31 115.2(11)
C5 Ir1 C26 C31 30.3(10)
C27 Ir1 C26 C31 120.1(11)
C28 Ir1 C26 C31 159.4(10)
C29 Ir1 C26 C31 -157.9(10)
C25 Ir1 C26 C31 -122.0(11)
I1 Ir1 C26 C31 -63.8(10)
C25 C26 C27 C28 -2.2(8)
C31 C26 C27 C28 170.5(8)
Ir1 C26 C27 C28 -64.3(5)
C25 C26 C27 C32 -174.3(7)
C31 C26 C27 C32 -1.6(13)
Ir1 C26 C27 C32 123.6(8)
C25 C26 C27 Ir1 62.1(5)
C31 C26 C27 Ir1 -125.2(8)
C1 Ir1 C27 C26 177.9(5)
C5 Ir1 C27 C26 96.9(5)
C28 Ir1 C27 C26 -115.3(7)
C29 Ir1 C27 C26 -77.6(5)
C25 Ir1 C27 C26 -36.7(5)
I1 Ir1 C27 C26 -8.1(8)
C1 Ir1 C27 C28 -66.8(5)
C5 Ir1 C27 C28 -147.9(5)
C26 Ir1 C27 C28 115.3(7)
C29 Ir1 C27 C28 37.7(4)
C25 Ir1 C27 C28 78.6(5)
I1 Ir1 C27 C28 107.2(6)
C1 Ir1 C27 C32 55.8(9)
C5 Ir1 C27 C32 -25.3(9)
C28 Ir1 C27 C32 122.5(10)
C26 Ir1 C27 C32 -122.2(10)
C29 Ir1 C27 C32 160.2(9)
C25 Ir1 C27 C32 -158.9(9)
I1 Ir1 C27 C32 -130.2(7)
C26 C27 C28 C29 1.7(8)
C32 C27 C28 C29 173.6(8)
Ir1 C27 C28 C29 -64.3(5)
C26 C27 C28 C33 -170.9(7)
C32 C27 C28 C33 1.1(13)
Ir1 C27 C28 C33 123.1(8)
C26 C27 C28 Ir1 66.0(5)
C32 C27 C28 Ir1 -122.1(8)
C1 Ir1 C28 C29 -116.8(5)
C5 Ir1 C28 C29 159.6(4)
C27 Ir1 C28 C29 116.5(7)
C26 Ir1 C28 C29 78.0(5)
C25 Ir1 C28 C29 36.2(4)
I1 Ir1 C28 C29 -21.6(6)
C1 Ir1 C28 C27 126.7(5)
C5 Ir1 C28 C27 43.1(6)
C26 Ir1 C28 C27 -38.5(5)
C29 Ir1 C28 C27 -116.5(7)
C25 Ir1 C28 C27 -80.3(5)
I1 Ir1 C28 C27 -138.1(4)
C1 Ir1 C28 C33 6.0(8)
C5 Ir1 C28 C33 -77.5(8)
C27 Ir1 C28 C33 -120.7(9)
C26 Ir1 C28 C33 -159.2(8)
C29 Ir1 C28 C33 122.8(9)
C25 Ir1 C28 C33 159.0(8)
I1 Ir1 C28 C33 101.2(7)
C26 C25 C29 C28 -0.9(9)
C30 C25 C29 C28 -177.9(7)
Ir1 C25 C29 C28 59.7(5)
C26 C25 C29 C34 170.7(7)
C30 C25 C29 C34 -6.3(12)
Ir1 C25 C29 C34 -128.7(7)
C26 C25 C29 Ir1 -60.6(5)
C30 C25 C29 Ir1 122.4(8)
C27 C28 C29 C25 -0.5(8)
C33 C28 C29 C25 172.2(7)
Ir1 C28 C29 C25 -62.1(5)
C27 C28 C29 C34 -171.7(7)
C33 C28 C29 C34 0.9(13)
Ir1 C28 C29 C34 126.7(8)
C27 C28 C29 Ir1 61.6(5)
C33 C28 C29 Ir1 -125.7(8)
C1 Ir1 C29 C25 -166.7(5)
C5 Ir1 C29 C25 62.2(10)
C27 Ir1 C29 C25 79.5(5)
C28 Ir1 C29 C25 118.2(7)
C26 Ir1 C29 C25 36.6(5)
I1 Ir1 C29 C25 -75.5(5)
C1 Ir1 C29 C28 75.1(5)
C5 Ir1 C29 C28 -56.0(11)
C27 Ir1 C29 C28 -38.8(5)
C26 Ir1 C29 C28 -81.7(5)
C25 Ir1 C29 C28 -118.2(7)
I1 Ir1 C29 C28 166.2(4)
C1 Ir1 C29 C34 -46.8(8)
C5 Ir1 C29 C34 -177.9(8)
C27 Ir1 C29 C34 -160.6(9)
C28 Ir1 C29 C34 -121.9(10)
C26 Ir1 C29 C34 156.5(9)
C25 Ir1 C29 C34 119.9(10)
I1 Ir1 C29 C34 44.4(8)
